data_7214217
loop_
_publ_author_name
'Falini, G.'
'Fermani, S.'
'Gazzano, M.'
'Ripamonti, A.'

_publ_section_title
;
 Structure and morphology of synthetic magnesium calcite
;
_journal_name_full
;
Journal of Materials Chemistry
;
_journal_page_first 1061
_journal_page_last 1065
_journal_paper_doi 10.1039/a707893e
_journal_volume 8
_journal_year 1998
_chemical_formula_structural '(Mg0.06 Ca0.94) (C O3)'
_chemical_formula_sum 'C Ca0.94 Mg0.06 O3'
_chemical_name_mineral 'Magnesium calcite'
_space_group_IT_number 167
_symmetry_Int_Tables_number 167
_symmetry_space_group_name_Hall '-R 3 2"c'
_symmetry_space_group_name_H-M 'R -3 c :H'
_cell_angle_alpha 90.
_cell_angle_beta 90.
_cell_angle_gamma 120.
_cell_formula_units_Z 6
_cell_length_a 4.963(1)
_cell_length_b 4.963(1)
_cell_length_c 16.9570(60)
_cell_volume 361.72(16)
_refine_ls_R_factor_all 0.026
_cod_data_source_file Ca-Mg-O_All_086162.cif
_cod_data_source_block DangDan1
_cod_original_cell_volume 361.72
_cod_original_sg_symbol_H-M 'R -3 c H'
_cod_original_formula_sum 'C1 Ca0.94 Mg0.06 O3'
_cod_database_code 7214217

loop_
_symmetry_equiv_pos_site_id
_symmetry_equiv_pos_as_xyz
1 'x-y, -y, -z+1/2'
2 '-x, -x+y, -z+1/2'
3 'y, x, -z+1/2'
4 'x-y, x, -z'
5 'y, -x+y, -z'
6 '-x, -y, -z'
7 '-x+y, y, z+1/2'
8 'x, x-y, z+1/2'
9 '-y, -x, z+1/2'
10 '-x+y, -x, z'
11 '-y, x-y, z'
12 'x, y, z'
13 'x-y+2/3, -y+1/3, -z+5/6'
14 'x-y+1/3, -y+2/3, -z+1/6'
15 '-x+2/3, -x+y+1/3, -z+5/6'
16 '-x+1/3, -x+y+2/3, -z+1/6'
17 'y+2/3, x+1/3, -z+5/6'
18 'y+1/3, x+2/3, -z+1/6'
19 'x-y+2/3, x+1/3, -z+1/3'
20 'x-y+1/3, x+2/3, -z+2/3'
21 'y+2/3, -x+y+1/3, -z+1/3'
22 'y+1/3, -x+y+2/3, -z+2/3'
23 '-x+2/3, -y+1/3, -z+1/3'
24 '-x+1/3, -y+2/3, -z+2/3'
25 '-x+y+2/3, y+1/3, z+5/6'
26 '-x+y+1/3, y+2/3, z+1/6'
27 'x+2/3, x-y+1/3, z+5/6'
28 'x+1/3, x-y+2/3, z+1/6'
29 '-y+2/3, -x+1/3, z+5/6'
30 '-y+1/3, -x+2/3, z+1/6'
31 '-x+y+2/3, -x+1/3, z+1/3'
32 '-x+y+1/3, -x+2/3, z+2/3'
33 '-y+2/3, x-y+1/3, z+1/3'
34 '-y+1/3, x-y+2/3, z+2/3'
35 'x+2/3, y+1/3, z+1/3'
36 'x+1/3, y+2/3, z+2/3'

loop_
_atom_site_label
_atom_site_type_symbol
_atom_site_symmetry_multiplicity
_atom_site_Wyckoff_symbol
_atom_site_fract_x
_atom_site_fract_y
_atom_site_fract_z
_atom_site_occupancy
_atom_site_attached_hydrogens
_atom_site_B_iso_or_equiv
C1 C4+ 6 a 0 0 0.25 1. 0 0
O1 O2- 18 e 0.2574(3) 0 0.25 1. 0 0
Ca1 Ca2+ 6 b 0 0 0 0.94 0 0
Mg1 Mg2+ 6 b 0 0 0 0.06 0 0

loop_
_atom_type_symbol
_atom_type_oxidation_number
C4+ 4
Ca2+ 2
Mg2+ 2
O2- -2
